data_4336559
loop_
_publ_author_name
'Daniel J. Meininger'
'Jonathan D. Caranto'
'Hadi D. Arman'
'Zachary J. Tonzetich'

_publ_contact_author_address
;
    Department of Chemistry,
    The University of Texas,
    One UTSA Circle,
    San Antonio, Texas 78249-0698,
    U.S.A.
;
_publ_contact_author_email
;
hadi.arman@utsa.edu
;
_publ_section_title
;
 Studies of Iron(III) Porphyrinates Containing Silanethiolate Ligands
;
_journal_name_full 'Inorganic Chemistry'
_journal_page_first 12468
_journal_page_last 12476
_journal_paper_doi 10.1021/ic401467k
_journal_volume 52
_journal_year 2013
_chemical_formula_moiety 'C53 H49 Fe N4 S Si, 0.5(C6 H6)'
_chemical_formula_sum 'C56 H52 Fe N4 S Si'
_chemical_formula_weight 897.02
_chemical_name_systematic
; 
 ? 
;
_space_group_IT_number 2
_symmetry_cell_setting triclinic
_symmetry_space_group_name_Hall '-P 1'
_symmetry_space_group_name_H-M 'P -1'
_atom_sites_solution_hydrogens geom
_atom_sites_solution_primary direct
_atom_sites_solution_secondary difmap
_audit_creation_method SHELXL-97
_cell_angle_alpha 80.693(11)
_cell_angle_beta 85.049(12)
_cell_angle_gamma 77.332(11)
_cell_formula_units_Z 2
_cell_length_a 11.113(3)
_cell_length_b 12.600(3)
_cell_length_c 16.927(4)
_cell_measurement_reflns_used 9159
_cell_measurement_temperature 98(2)
_cell_measurement_theta_max 40.2
_cell_measurement_theta_min 1.9
_cell_volume 2278.9(10)
_computing_cell_refinement
;
CrystalClear-SM Expert 2.0 r5 (Rigaku, 2010)
;
_computing_data_collection
;
CrystalClear-SM Expert 2.0 r5 (Rigaku, 2010)
;
_computing_data_reduction
;
CrystalClear-SM Expert 2.0 r5 (Rigaku, 2010)
;
_computing_publication_material 'publCIF (Westrip, 2010)'
_computing_structure_refinement 'SHELXL-97 (Sheldrick, 1997)'
_computing_structure_solution 'SHELXS-97 (Sheldrick, 1990)'
_diffrn_ambient_temperature 98(2)
_diffrn_detector_area_resol_mean 28.5714
_diffrn_measured_fraction_theta_full 0.991
_diffrn_measured_fraction_theta_max 0.991
_diffrn_measurement_device_type
;
Saturn724 (2x2 bin mode)
;
_diffrn_measurement_method \w
_diffrn_radiation_monochromator graphite
_diffrn_radiation_source 'sealed tube'
_diffrn_radiation_type MoK\a
_diffrn_radiation_wavelength 0.71073
_diffrn_reflns_av_R_equivalents 0.0435
_diffrn_reflns_av_sigmaI/netI 0.0762
_diffrn_reflns_limit_h_max 13
_diffrn_reflns_limit_h_min -13
_diffrn_reflns_limit_k_max 15
_diffrn_reflns_limit_k_min -14
_diffrn_reflns_limit_l_max 20
_diffrn_reflns_limit_l_min -20
_diffrn_reflns_number 13515
_diffrn_reflns_reduction_process 'Lp corrections applied'
_diffrn_reflns_theta_full 26.00
_diffrn_reflns_theta_max 26.00
_diffrn_reflns_theta_min 2.19
_diffrn_standards_decay_% <1
_diffrn_standards_interval_count 0
_diffrn_standards_number 0
_exptl_absorpt_coefficient_mu 0.446
_exptl_absorpt_correction_T_max 1.000
_exptl_absorpt_correction_T_min 0.777
_exptl_absorpt_correction_type multi-scan
_exptl_absorpt_process_details 'ABSCOR (Higashi, 1995)'
_exptl_crystal_colour purple
_exptl_crystal_density_diffrn 1.307
_exptl_crystal_description chip
_exptl_crystal_F_000 944
_exptl_crystal_size_max 0.14
_exptl_crystal_size_mid 0.12
_exptl_crystal_size_min 0.10
_refine_diff_density_max 0.604
_refine_diff_density_min -0.627
_refine_diff_density_rms 0.079
_refine_ls_extinction_method none
_refine_ls_goodness_of_fit_ref 1.008
_refine_ls_hydrogen_treatment constr
_refine_ls_matrix_type full
_refine_ls_number_parameters 568
_refine_ls_number_reflns 8871
_refine_ls_number_restraints 2
_refine_ls_restrained_S_all 1.009
_refine_ls_R_factor_all 0.0687
_refine_ls_R_factor_gt 0.0587
_refine_ls_shift/su_max 0.008
_refine_ls_shift/su_mean 0.000
_refine_ls_structure_factor_coef Fsqd
_refine_ls_weighting_details 'calc w=1/[\s^2^(Fo^2^)+(0.0400P)^2^+3.6000P] where P=(Fo^2^+2Fc^2^)/3'
_refine_ls_weighting_scheme calc
_refine_ls_wR_factor_gt 0.1288
_refine_ls_wR_factor_ref 0.1358
_reflns_number_gt 7565
_reflns_number_total 8871
_reflns_threshold_expression >2sigma(I)
_cod_data_source_file ic401467k_si_002_1.cif
_cod_data_source_block '[Fe(STIPS)(TPP)]'
_cod_database_code 4336559

loop_
_symmetry_equiv_pos_as_xyz
'x, y, z'
'-x, -y, -z'

loop_
_atom_site_label
_atom_site_type_symbol
_atom_site_fract_x
_atom_site_fract_y
_atom_site_fract_z
_atom_site_U_iso_or_equiv
_atom_site_adp_type
_atom_site_occupancy
_atom_site_symmetry_multiplicity
_atom_site_calc_flag
_atom_site_refinement_flags
Fe1 Fe 0.92143(4) 0.53111(3) 0.29465(2) 0.01496(12) Uani 1 1 d .
S1 S 1.02957(7) 0.54507(6) 0.17479(5) 0.02055(18) Uani 1 1 d .
Si1 Si 1.02219(8) 0.70952(7) 0.11313(5) 0.01924(19) Uani 1 1 d .
N1 N 0.7367(2) 0.60458(19) 0.27785(15) 0.0159(5) Uani 1 1 d .
N3 N 1.0599(2) 0.43903(19) 0.36852(15) 0.0161(5) Uani 1 1 d .
N2 N 0.8753(2) 0.38282(19) 0.28560(14) 0.0153(5) Uani 1 1 d .
N4 N 0.9253(2) 0.66140(19) 0.35581(14) 0.0158(5) Uani 1 1 d .
C35 C 1.0163(3) 0.7889(2) 0.39832(18) 0.0191(6) Uani 1 1 d .
H35A H 1.0742 0.8197 0.4180 0.023 Uiso 1 1 calc R
C16 C 1.0607(3) 0.2531(2) 0.33897(17) 0.0173(6) Uani 1 1 d .
C26 C 1.1390(3) 0.4807(2) 0.40815(18) 0.0170(6) Uani 1 1 d .
C6 C 0.5635(3) 0.4226(2) 0.19431(18) 0.0180(6) Uani 1 1 d .
C28 C 1.2345(3) 0.6220(2) 0.44943(18) 0.0169(6) Uani 1 1 d .
C4 C 0.6525(3) 0.5611(2) 0.24407(17) 0.0160(6) Uani 1 1 d .
C1 C 0.6800(3) 0.7132(2) 0.28211(17) 0.0169(6) Uani 1 1 d .
C14 C 0.8978(3) 0.2014(2) 0.26706(18) 0.0192(6) Uani 1 1 d .
H14A H 0.9316 0.1269 0.2676 0.023 Uiso 1 1 calc R
C5 C 0.6694(3) 0.4523(2) 0.22930(17) 0.0161(6) Uani 1 1 d .
C12 C 0.7739(3) 0.3698(2) 0.24840(17) 0.0168(6) Uani 1 1 d .
C15 C 0.9514(3) 0.2792(2) 0.29783(17) 0.0167(6) Uani 1 1 d .
C33 C 1.2161(3) 0.6670(2) 0.52100(17) 0.0190(6) Uani 1 1 d .
H33A H 1.1384 0.6773 0.5474 0.023 Uiso 1 1 calc R
C27 C 1.1296(3) 0.5915(2) 0.41396(17) 0.0161(6) Uani 1 1 d .
C23 C 1.1078(3) 0.3274(2) 0.37410(17) 0.0158(6) Uani 1 1 d .
C34 C 1.0286(3) 0.6755(2) 0.39006(18) 0.0181(6) Uani 1 1 d .
C37 C 0.8465(3) 0.7636(2) 0.34634(17) 0.0169(6) Uani 1 1 d .
C17 C 1.1333(3) 0.1370(2) 0.34807(19) 0.0197(6) Uani 1 1 d .
C2 C 0.5600(3) 0.7371(2) 0.24936(18) 0.0195(6) Uani 1 1 d .
H2A H 0.5040 0.8042 0.2454 0.023 Uiso 1 1 calc R
C39 C 0.6564(3) 0.9029(2) 0.31615(19) 0.0191(6) Uani 1 1 d .
C11 C 0.4588(3) 0.4083(2) 0.24293(19) 0.0208(6) Uani 1 1 d .
H11A H 0.4573 0.4128 0.2973 0.025 Uiso 1 1 calc R
C13 C 0.7891(3) 0.2567(2) 0.23722(18) 0.0192(6) Uani 1 1 d .
H13A H 0.7340 0.2271 0.2137 0.023 Uiso 1 1 calc R
C38 C 0.7303(3) 0.7881(2) 0.31408(18) 0.0177(6) Uani 1 1 d .
C36 C 0.9037(3) 0.8428(2) 0.37194(18) 0.0202(6) Uani 1 1 d .
H36A H 0.8701 0.9174 0.3707 0.024 Uiso 1 1 calc R
C32 C 1.3135(3) 0.6962(2) 0.55279(18) 0.0204(6) Uani 1 1 d .
H32A H 1.3005 0.7271 0.5999 0.024 Uiso 1 1 calc R
C3 C 0.5438(3) 0.6443(2) 0.22549(18) 0.0200(6) Uani 1 1 d .
H3A H 0.4749 0.6359 0.2015 0.024 Uiso 1 1 calc R
C24 C 1.2167(3) 0.2988(2) 0.42018(19) 0.0197(6) Uani 1 1 d .
H24A H 1.2652 0.2287 0.4329 0.024 Uiso 1 1 calc R
C25 C 1.2352(3) 0.3927(2) 0.44152(19) 0.0201(6) Uani 1 1 d .
H25A H 1.2983 0.3992 0.4720 0.024 Uiso 1 1 calc R
C29 C 1.3519(3) 0.6059(2) 0.41136(18) 0.0189(6) Uani 1 1 d .
H29A H 1.3651 0.5763 0.3637 0.023 Uiso 1 1 calc R
C51 C 1.1330(3) 0.6903(3) 0.02253(19) 0.0248(7) Uani 1 1 d .
H51A H 1.2091 0.6417 0.0426 0.030 Uiso 1 1 calc R
C30 C 1.4498(3) 0.6336(2) 0.44382(18) 0.0207(6) Uani 1 1 d .
H30A H 1.5282 0.6215 0.4184 0.025 Uiso 1 1 calc R
C10 C 0.3560(3) 0.3872(3) 0.2111(2) 0.0262(7) Uani 1 1 d .
H10A H 0.2863 0.3783 0.2439 0.031 Uiso 1 1 calc R
C48 C 0.8574(3) 0.7755(3) 0.0891(2) 0.0269(7) Uani 1 1 d .
H48A H 0.8158 0.7984 0.1389 0.032 Uiso 1 1 calc R
C40 C 0.6191(3) 0.9388(2) 0.3902(2) 0.0233(7) Uani 1 1 d .
H40A H 0.6371 0.8903 0.4373 0.028 Uiso 1 1 calc R
C31 C 1.4299(3) 0.6793(2) 0.51438(19) 0.0212(7) Uani 1 1 d .
H31A H 1.4948 0.6987 0.5359 0.025 Uiso 1 1 calc R
C45 C 1.0792(3) 0.7869(3) 0.18410(19) 0.0237(7) Uani 1 1 d .
H45A H 1.0348 0.7700 0.2356 0.028 Uiso 1 1 calc R
C44 C 0.6270(3) 0.9768(2) 0.2464(2) 0.0226(7) Uani 1 1 d .
H44A H 0.6509 0.9544 0.1966 0.027 Uiso 1 1 calc R
C7 C 0.5651(3) 0.4143(3) 0.1131(2) 0.0259(7) Uani 1 1 d .
H7A H 0.6343 0.4233 0.0799 0.031 Uiso 1 1 calc R
C18 C 1.2030(3) 0.0941(3) 0.2839(2) 0.0255(7) Uani 1 1 d .
H18A H 1.1996 0.1356 0.2332 0.031 Uiso 1 1 calc R
C43 C 0.5622(3) 1.0839(3) 0.2506(2) 0.0267(7) Uani 1 1 d .
H43A H 0.5423 1.1325 0.2038 0.032 Uiso 1 1 calc R
C22 C 1.1385(3) 0.0717(3) 0.4232(2) 0.0261(7) Uani 1 1 d .
H22A H 1.0907 0.0983 0.4664 0.031 Uiso 1 1 calc R
C9 C 0.3587(3) 0.3796(3) 0.1304(2) 0.0293(8) Uani 1 1 d .
H9A H 0.2905 0.3658 0.1088 0.035 Uiso 1 1 calc R
C42 C 0.5272(3) 1.1182(3) 0.3251(2) 0.0283(8) Uani 1 1 d .
H42A H 0.4845 1.1899 0.3280 0.034 Uiso 1 1 calc R
C8 C 0.4625(3) 0.3924(3) 0.0819(2) 0.0309(8) Uani 1 1 d .
H8A H 0.4640 0.3865 0.0277 0.037 Uiso 1 1 calc R
C41 C 0.5557(3) 1.0460(3) 0.3942(2) 0.0290(8) Uani 1 1 d .
H41A H 0.5325 1.0690 0.4439 0.035 Uiso 1 1 calc R
C46 C 1.2167(3) 0.7404(3) 0.1998(2) 0.0309(8) Uani 1 1 d .
H46A H 1.2428 0.7809 0.2361 0.046 Uiso 1 1 calc R
H46B H 1.2651 0.7470 0.1501 0.046 Uiso 1 1 calc R
H46C H 1.2278 0.6643 0.2228 0.046 Uiso 1 1 calc R
C21 C 1.2142(3) -0.0327(3) 0.4341(2) 0.0320(8) Uani 1 1 d .
H21A H 1.2177 -0.0749 0.4846 0.038 Uiso 1 1 calc R
C19 C 1.2776(3) -0.0103(3) 0.2953(2) 0.0340(9) Uani 1 1 d .
H19A H 1.3241 -0.0380 0.2520 0.041 Uiso 1 1 calc R
C52 C 1.1700(4) 0.7968(3) -0.0208(2) 0.0329(8) Uani 1 1 d .
H52A H 1.2260 0.7804 -0.0658 0.049 Uiso 1 1 calc R
H52B H 1.2095 0.8276 0.0156 0.049 Uiso 1 1 calc R
H52C H 1.0975 0.8488 -0.0393 0.049 Uiso 1 1 calc R
C49 C 0.7839(3) 0.6975(3) 0.0631(2) 0.0326(8) Uani 1 1 d .
H49A H 0.7014 0.7368 0.0522 0.049 Uiso 1 1 calc R
H49B H 0.7810 0.6371 0.1054 0.049 Uiso 1 1 calc R
H49C H 0.8236 0.6699 0.0157 0.049 Uiso 1 1 calc R
C47 C 1.0515(4) 0.9131(3) 0.1656(2) 0.0346(8) Uani 1 1 d .
H47A H 1.0841 0.9424 0.2061 0.052 Uiso 1 1 calc R
H47B H 0.9638 0.9403 0.1650 0.052 Uiso 1 1 calc R
H47C H 1.0892 0.9354 0.1142 0.052 Uiso 1 1 calc R
C20 C 1.2841(3) -0.0737(3) 0.3699(3) 0.0350(9) Uani 1 1 d .
H20A H 1.3350 -0.1434 0.3770 0.042 Uiso 1 1 calc R
C53 C 1.0855(4) 0.6302(3) -0.0368(2) 0.0350(9) Uani 1 1 d .
H53A H 1.1438 0.6220 -0.0818 0.052 Uiso 1 1 calc R
H53B H 1.0073 0.6722 -0.0551 0.052 Uiso 1 1 calc R
H53C H 1.0757 0.5589 -0.0105 0.052 Uiso 1 1 calc R
C50 C 0.8454(4) 0.8807(3) 0.0266(3) 0.0422(10) Uani 1 1 d .
H50A H 0.7597 0.9104 0.0172 0.063 Uiso 1 1 calc R
H50B H 0.8888 0.8631 -0.0227 0.063 Uiso 1 1 calc R
H50C H 0.8800 0.9340 0.0465 0.063 Uiso 1 1 calc R
C55 C 0.5097(6) 0.0992(4) 0.0160(5) 0.081(2) Uani 1 1 d D
H55A H 0.5165 0.1674 0.0274 0.097 Uiso 1 1 calc R
C54 C 0.4534(5) 0.0325(7) 0.0703(4) 0.089(2) Uani 1 1 d D
H54A H 0.4209 0.0553 0.1187 0.107 Uiso 1 1 calc R
C56 C 0.5561(5) 0.0671(6) -0.0546(4) 0.082(2) Uani 1 1 d D
H56A H 0.5943 0.1131 -0.0923 0.098 Uiso 1 1 calc R

loop_
_atom_site_aniso_label
_atom_site_aniso_U_11
_atom_site_aniso_U_22
_atom_site_aniso_U_33
_atom_site_aniso_U_23
_atom_site_aniso_U_13
_atom_site_aniso_U_12
Fe1 0.0139(2) 0.0133(2) 0.0191(2) -0.00362(16) -0.00339(16) -0.00414(16)
S1 0.0229(4) 0.0182(4) 0.0208(4) -0.0032(3) 0.0017(3) -0.0056(3)
Si1 0.0200(4) 0.0177(4) 0.0211(4) -0.0025(3) -0.0018(3) -0.0061(3)
N1 0.0137(12) 0.0154(12) 0.0194(13) -0.0028(10) -0.0027(10) -0.0041(9)
N3 0.0157(12) 0.0130(11) 0.0204(13) -0.0024(10) -0.0006(10) -0.0049(9)
N2 0.0141(12) 0.0141(12) 0.0189(13) -0.0048(10) -0.0023(10) -0.0032(9)
N4 0.0152(12) 0.0143(12) 0.0189(13) -0.0047(10) -0.0029(10) -0.0028(9)
C35 0.0191(15) 0.0173(14) 0.0233(16) -0.0064(12) -0.0030(12) -0.0059(12)
C16 0.0160(15) 0.0173(14) 0.0183(15) -0.0011(12) -0.0008(12) -0.0042(11)
C26 0.0154(15) 0.0187(14) 0.0191(15) -0.0059(12) -0.0005(11) -0.0064(11)
C6 0.0195(15) 0.0129(13) 0.0227(16) -0.0019(12) -0.0057(12) -0.0040(11)
C28 0.0176(15) 0.0138(13) 0.0199(15) -0.0013(12) -0.0051(12) -0.0039(11)
C4 0.0156(15) 0.0177(14) 0.0166(14) -0.0036(12) -0.0001(11) -0.0071(11)
C1 0.0161(15) 0.0148(14) 0.0194(15) -0.0016(12) -0.0009(12) -0.0032(11)
C14 0.0208(16) 0.0138(14) 0.0244(16) -0.0051(12) -0.0018(12) -0.0049(12)
C5 0.0179(15) 0.0188(14) 0.0137(14) -0.0048(11) 0.0002(11) -0.0066(12)
C12 0.0169(15) 0.0201(15) 0.0157(14) -0.0036(12) -0.0023(11) -0.0074(12)
C15 0.0184(15) 0.0157(14) 0.0165(14) -0.0017(12) 0.0007(12) -0.0056(11)
C33 0.0173(15) 0.0248(16) 0.0170(15) -0.0053(12) -0.0016(12) -0.0072(12)
C27 0.0147(14) 0.0175(14) 0.0178(15) -0.0049(12) 0.0010(11) -0.0059(11)
C23 0.0136(14) 0.0172(14) 0.0178(15) -0.0031(12) -0.0017(11) -0.0053(11)
C34 0.0166(15) 0.0204(15) 0.0196(15) -0.0060(12) -0.0025(12) -0.0056(12)
C37 0.0184(15) 0.0152(14) 0.0164(14) -0.0013(11) -0.0015(11) -0.0030(11)
C17 0.0167(15) 0.0155(14) 0.0297(17) -0.0069(13) -0.0069(13) -0.0046(12)
C2 0.0160(15) 0.0168(14) 0.0258(16) -0.0026(12) -0.0024(12) -0.0033(12)
C39 0.0139(15) 0.0163(14) 0.0291(17) -0.0047(13) -0.0037(12) -0.0056(11)
C11 0.0195(16) 0.0211(15) 0.0241(16) -0.0061(13) -0.0038(13) -0.0058(12)
C13 0.0200(15) 0.0195(15) 0.0201(15) -0.0053(12) -0.0022(12) -0.0060(12)
C38 0.0172(15) 0.0150(14) 0.0202(15) -0.0018(12) -0.0012(12) -0.0026(11)
C36 0.0196(16) 0.0169(14) 0.0251(16) -0.0058(12) -0.0023(13) -0.0031(12)
C32 0.0246(17) 0.0205(15) 0.0190(15) -0.0057(12) -0.0059(12) -0.0071(12)
C3 0.0161(15) 0.0218(15) 0.0232(16) -0.0043(13) -0.0044(12) -0.0045(12)
C24 0.0174(15) 0.0162(14) 0.0254(16) -0.0005(12) -0.0063(12) -0.0030(12)
C25 0.0183(15) 0.0191(15) 0.0246(16) -0.0036(12) -0.0071(12) -0.0052(12)
C29 0.0196(16) 0.0179(14) 0.0206(15) -0.0046(12) -0.0013(12) -0.0055(12)
C51 0.0283(18) 0.0246(16) 0.0233(17) -0.0047(13) 0.0019(13) -0.0098(13)
C30 0.0157(15) 0.0233(15) 0.0228(16) -0.0021(13) -0.0003(12) -0.0042(12)
C10 0.0180(16) 0.0248(16) 0.039(2) -0.0047(14) -0.0049(14) -0.0097(13)
C48 0.0256(18) 0.0265(17) 0.0280(18) -0.0025(14) -0.0043(14) -0.0038(14)
C40 0.0225(17) 0.0183(15) 0.0288(17) -0.0036(13) -0.0025(13) -0.0031(12)
C31 0.0199(16) 0.0210(15) 0.0251(17) -0.0023(13) -0.0079(13) -0.0078(12)
C45 0.0277(18) 0.0253(16) 0.0205(16) -0.0035(13) -0.0014(13) -0.0109(13)
C44 0.0198(16) 0.0212(15) 0.0291(17) -0.0047(13) -0.0059(13) -0.0065(13)
C7 0.0262(18) 0.0313(18) 0.0238(17) -0.0068(14) -0.0028(13) -0.0111(14)
C18 0.0219(17) 0.0227(16) 0.0337(19) -0.0083(14) -0.0004(14) -0.0058(13)
C43 0.0234(17) 0.0178(15) 0.039(2) 0.0009(14) -0.0091(15) -0.0057(13)
C22 0.0315(19) 0.0198(16) 0.0295(18) -0.0040(14) -0.0076(14) -0.0081(14)
C9 0.0265(18) 0.0282(17) 0.039(2) -0.0052(15) -0.0161(15) -0.0122(14)
C42 0.0223(17) 0.0158(15) 0.048(2) -0.0084(15) -0.0015(15) -0.0044(13)
C8 0.038(2) 0.0359(19) 0.0234(17) -0.0084(15) -0.0109(15) -0.0108(16)
C41 0.0278(18) 0.0245(17) 0.037(2) -0.0126(15) 0.0020(15) -0.0050(14)
C46 0.0303(19) 0.0307(18) 0.037(2) -0.0056(15) -0.0098(15) -0.0139(15)
C21 0.038(2) 0.0192(16) 0.042(2) 0.0002(15) -0.0195(17) -0.0105(15)
C19 0.0230(18) 0.0241(17) 0.056(2) -0.0169(17) 0.0014(16) -0.0016(14)
C52 0.041(2) 0.038(2) 0.0242(18) -0.0038(15) 0.0017(15) -0.0202(17)
C49 0.0254(18) 0.041(2) 0.0323(19) 0.0025(16) -0.0069(15) -0.0117(15)
C47 0.041(2) 0.0282(18) 0.037(2) -0.0088(16) -0.0060(17) -0.0099(16)
C20 0.0253(19) 0.0158(16) 0.067(3) -0.0098(17) -0.0153(18) -0.0027(14)
C53 0.039(2) 0.043(2) 0.031(2) -0.0140(17) 0.0075(16) -0.0246(17)
C50 0.042(2) 0.031(2) 0.052(3) 0.0086(18) -0.0210(19) -0.0094(17)
C55 0.072(4) 0.040(3) 0.139(6) -0.020(3) -0.064(4) -0.005(3)
C54 0.049(3) 0.161(7) 0.073(4) -0.055(5) -0.017(3) -0.022(4)
C56 0.069(4) 0.109(5) 0.073(4) 0.043(4) -0.042(3) -0.056(4)

loop_
_atom_type_symbol
_atom_type_description
_atom_type_scat_dispersion_real
_atom_type_scat_dispersion_imag
_atom_type_scat_source
C C 0.0033 0.0016 'International Tables Vol C Tables 4.2.6.8 and 6.1.1.4'
H H 0.0000 0.0000 'International Tables Vol C Tables 4.2.6.8 and 6.1.1.4'
N N 0.0061 0.0033 'International Tables Vol C Tables 4.2.6.8 and 6.1.1.4'
S S 0.1246 0.1234 'International Tables Vol C Tables 4.2.6.8 and 6.1.1.4'
Fe Fe 0.3463 0.8444 'International Tables Vol C Tables 4.2.6.8 and 6.1.1.4'
Si Si 0.0817 0.0704 'International Tables Vol C Tables 4.2.6.8 and 6.1.1.4'

loop_
_geom_angle_atom_site_label_1
_geom_angle_atom_site_label_2
_geom_angle_atom_site_label_3
_geom_angle
_geom_angle_site_symmetry_1
_geom_angle_site_symmetry_3
N2 Fe1 N1 87.28(9) . .
N2 Fe1 N4 152.77(10) . .
N1 Fe1 N4 86.03(9) . .
N2 Fe1 N3 86.51(9) . .
N1 Fe1 N3 150.24(10) . .
N4 Fe1 N3 86.32(9) . .
N2 Fe1 S1 95.65(7) . .
N1 Fe1 S1 109.09(7) . .
N4 Fe1 S1 111.48(7) . .
N3 Fe1 S1 100.48(7) . .
Si1 S1 Fe1 115.78(4) . .
C48 Si1 C45 110.16(15) . .
C48 Si1 C51 114.82(15) . .
C45 Si1 C51 111.51(15) . .
C48 Si1 S1 109.29(11) . .
C45 Si1 S1 106.52(11) . .
C51 Si1 S1 104.04(11) . .
C1 N1 C4 105.5(2) . .
C1 N1 Fe1 127.2(2) . .
C4 N1 Fe1 126.01(19) . .
C23 N3 C26 105.9(2) . .
C23 N3 Fe1 126.78(19) . .
C26 N3 Fe1 126.05(19) . .
C15 N2 C12 105.5(2) . .
C15 N2 Fe1 126.9(2) . .
C12 N2 Fe1 126.10(19) . .
C37 N4 C34 105.9(2) . .
C37 N4 Fe1 126.08(19) . .
C34 N4 Fe1 124.63(19) . .
C36 C35 C34 107.0(3) . .
C36 C35 H35A 126.5 . .
C34 C35 H35A 126.5 . .
C23 C16 C15 124.9(3) . .
C23 C16 C17 116.3(3) . .
C15 C16 C17 118.8(3) . .
N3 C26 C27 125.6(3) . .
N3 C26 C25 109.9(2) . .
C27 C26 C25 124.4(3) . .
C7 C6 C11 119.0(3) . .
C7 C6 C5 121.3(3) . .
C11 C6 C5 119.6(3) . .
C29 C28 C33 118.9(3) . .
C29 C28 C27 120.3(3) . .
C33 C28 C27 120.8(3) . .
N1 C4 C5 125.8(3) . .
N1 C4 C3 110.0(2) . .
C5 C4 C3 124.2(3) . .
N1 C1 C38 125.5(3) . .
N1 C1 C2 109.7(3) . .
C38 C1 C2 124.8(3) . .
C13 C14 C15 107.1(3) . .
C13 C14 H14A 126.5 . .
C15 C14 H14A 126.5 . .
C12 C5 C4 124.8(3) . .
C12 C5 C6 118.6(3) . .
C4 C5 C6 116.5(3) . .
N2 C12 C5 125.3(3) . .
N2 C12 C13 109.5(2) . .
C5 C12 C13 125.1(3) . .
N2 C15 C16 124.7(3) . .
N2 C15 C14 110.1(3) . .
C16 C15 C14 125.0(3) . .
C32 C33 C28 120.3(3) . .
C32 C33 H33A 119.8 . .
C28 C33 H33A 119.8 . .
C26 C27 C34 124.5(3) . .
C26 C27 C28 117.5(3) . .
C34 C27 C28 118.0(3) . .
N3 C23 C16 125.6(3) . .
N3 C23 C24 109.7(2) . .
C16 C23 C24 124.7(3) . .
N4 C34 C27 125.2(3) . .
N4 C34 C35 109.9(3) . .
C27 C34 C35 124.9(3) . .
N4 C37 C38 125.8(3) . .
N4 C37 C36 109.7(3) . .
C38 C37 C36 124.5(3) . .
C18 C17 C22 118.4(3) . .
C18 C17 C16 121.3(3) . .
C22 C17 C16 120.1(3) . .
C3 C2 C1 107.5(3) . .
C3 C2 H2A 126.3 . .
C1 C2 H2A 126.3 . .
C44 C39 C40 118.5(3) . .
C44 C39 C38 122.1(3) . .
C40 C39 C38 119.4(3) . .
C6 C11 C10 120.9(3) . .
C6 C11 H11A 119.6 . .
C10 C11 H11A 119.6 . .
C14 C13 C12 107.7(3) . .
C14 C13 H13A 126.1 . .
C12 C13 H13A 126.1 . .
C1 C38 C37 124.3(3) . .
C1 C38 C39 119.4(3) . .
C37 C38 C39 116.3(3) . .
C35 C36 C37 107.5(3) . .
C35 C36 H36A 126.2 . .
C37 C36 H36A 126.2 . .
C31 C32 C33 120.1(3) . .
C31 C32 H32A 119.9 . .
C33 C32 H32A 119.9 . .
C2 C3 C4 107.3(3) . .
C2 C3 H3A 126.4 . .
C4 C3 H3A 126.4 . .
C25 C24 C23 107.3(2) . .
C25 C24 H24A 126.3 . .
C23 C24 H24A 126.3 . .
C24 C25 C26 107.1(3) . .
C24 C25 H25A 126.5 . .
C26 C25 H25A 126.5 . .
C30 C29 C28 120.8(3) . .
C30 C29 H29A 119.6 . .
C28 C29 H29A 119.6 . .
C53 C51 C52 111.0(3) . .
C53 C51 Si1 111.9(2) . .
C52 C51 Si1 114.5(2) . .
C53 C51 H51A 106.3 . .
C52 C51 H51A 106.3 . .
Si1 C51 H51A 106.3 . .
C31 C30 C29 119.7(3) . .
C31 C30 H30A 120.2 . .
C29 C30 H30A 120.2 . .
C9 C10 C11 119.5(3) . .
C9 C10 H10A 120.2 . .
C11 C10 H10A 120.2 . .
C49 C48 C50 109.2(3) . .
C49 C48 Si1 114.5(2) . .
C50 C48 Si1 113.5(3) . .
C49 C48 H48A 106.3 . .
C50 C48 H48A 106.3 . .
Si1 C48 H48A 106.3 . .
C41 C40 C39 120.8(3) . .
C41 C40 H40A 119.6 . .
C39 C40 H40A 119.6 . .
C32 C31 C30 120.2(3) . .
C32 C31 H31A 119.9 . .
C30 C31 H31A 119.9 . .
C47 C45 C46 111.4(3) . .
C47 C45 Si1 117.6(2) . .
C46 C45 Si1 111.4(2) . .
C47 C45 H45A 105.1 . .
C46 C45 H45A 105.1 . .
Si1 C45 H45A 105.1 . .
C43 C44 C39 120.6(3) . .
C43 C44 H44A 119.7 . .
C39 C44 H44A 119.7 . .
C6 C7 C8 119.8(3) . .
C6 C7 H7A 120.1 . .
C8 C7 H7A 120.1 . .
C19 C18 C17 120.3(3) . .
C19 C18 H18A 119.8 . .
C17 C18 H18A 119.8 . .
C44 C43 C42 120.0(3) . .
C44 C43 H43A 120.0 . .
C42 C43 H43A 120.0 . .
C21 C22 C17 120.8(3) . .
C21 C22 H22A 119.6 . .
C17 C22 H22A 119.6 . .
C10 C9 C8 120.1(3) . .
C10 C9 H9A 120.0 . .
C8 C9 H9A 120.0 . .
C41 C42 C43 119.9(3) . .
C41 C42 H42A 120.0 . .
C43 C42 H42A 120.0 . .
C9 C8 C7 120.7(3) . .
C9 C8 H8A 119.6 . .
C7 C8 H8A 119.6 . .
C42 C41 C40 120.2(3) . .
C42 C41 H41A 119.9 . .
C40 C41 H41A 119.9 . .
C45 C46 H46A 109.5 . .
C45 C46 H46B 109.5 . .
H46A C46 H46B 109.5 . .
C45 C46 H46C 109.5 . .
H46A C46 H46C 109.5 . .
H46B C46 H46C 109.5 . .
C20 C21 C22 120.0(3) . .
C20 C21 H21A 120.0 . .
C22 C21 H21A 120.0 . .
C20 C19 C18 121.0(3) . .
C20 C19 H19A 119.5 . .
C18 C19 H19A 119.5 . .
C51 C52 H52A 109.5 . .
C51 C52 H52B 109.5 . .
H52A C52 H52B 109.5 . .
C51 C52 H52C 109.5 . .
H52A C52 H52C 109.5 . .
H52B C52 H52C 109.5 . .
C48 C49 H49A 109.5 . .
C48 C49 H49B 109.5 . .
H49A C49 H49B 109.5 . .
C48 C49 H49C 109.5 . .
H49A C49 H49C 109.5 . .
H49B C49 H49C 109.5 . .
C45 C47 H47A 109.5 . .
C45 C47 H47B 109.5 . .
H47A C47 H47B 109.5 . .
C45 C47 H47C 109.5 . .
H47A C47 H47C 109.5 . .
H47B C47 H47C 109.5 . .
C19 C20 C21 119.3(3) . .
C19 C20 H20A 120.3 . .
C21 C20 H20A 120.3 . .
C51 C53 H53A 109.5 . .
C51 C53 H53B 109.5 . .
H53A C53 H53B 109.5 . .
C51 C53 H53C 109.5 . .
H53A C53 H53C 109.5 . .
H53B C53 H53C 109.5 . .
C48 C50 H50A 109.5 . .
C48 C50 H50B 109.5 . .
H50A C50 H50B 109.5 . .
C48 C50 H50C 109.5 . .
H50A C50 H50C 109.5 . .
H50B C50 H50C 109.5 . .
C56 C55 C54 120.1(5) . .
C56 C55 H55A 120.0 . .
C54 C55 H55A 120.0 . .
C55 C54 C56 120.4(6) . 2_655
C55 C54 H54A 119.8 . .
C56 C54 H54A 119.8 2_655 .
C55 C56 C54 119.5(5) . 2_655
C55 C56 H56A 120.3 . .
C54 C56 H56A 120.3 2_655 .

loop_
_geom_bond_atom_site_label_1
_geom_bond_atom_site_label_2
_geom_bond_distance
_geom_bond_site_symmetry_2
Fe1 N2 2.074(2) .
Fe1 N1 2.082(2) .
Fe1 N4 2.087(2) .
Fe1 N3 2.088(2) .
Fe1 S1 2.2688(10) .
S1 Si1 2.1518(12) .
Si1 C48 1.887(3) .
Si1 C45 1.891(3) .
Si1 C51 1.895(3) .
N1 C1 1.386(4) .
N1 C4 1.387(4) .
N3 C23 1.382(4) .
N3 C26 1.384(4) .
N2 C15 1.386(4) .
N2 C12 1.390(4) .
N4 C37 1.383(4) .
N4 C34 1.387(4) .
C35 C36 1.361(4) .
C35 C34 1.433(4) .
C35 H35A 0.9300 .
C16 C23 1.397(4) .
C16 C15 1.401(4) .
C16 C17 1.499(4) .
C26 C27 1.396(4) .
C26 C25 1.440(4) .
C6 C7 1.393(4) .
C6 C11 1.394(4) .
C6 C5 1.504(4) .
C28 C29 1.394(4) .
C28 C33 1.399(4) .
C28 C27 1.503(4) .
C4 C5 1.401(4) .
C4 C3 1.436(4) .
C1 C38 1.394(4) .
C1 C2 1.440(4) .
C14 C13 1.350(4) .
C14 C15 1.436(4) .
C14 H14A 0.9300 .
C5 C12 1.401(4) .
C12 C13 1.438(4) .
C33 C32 1.392(4) .
C33 H33A 0.9300 .
C27 C34 1.401(4) .
C23 C24 1.444(4) .
C37 C38 1.398(4) .
C37 C36 1.433(4) .
C17 C18 1.390(4) .
C17 C22 1.397(4) .
C2 C3 1.349(4) .
C2 H2A 0.9300 .
C39 C44 1.395(4) .
C39 C40 1.400(4) .
C39 C38 1.502(4) .
C11 C10 1.397(4) .
C11 H11A 0.9300 .
C13 H13A 0.9300 .
C36 H36A 0.9300 .
C32 C31 1.385(4) .
C32 H32A 0.9300 .
C3 H3A 0.9300 .
C24 C25 1.354(4) .
C24 H24A 0.9300 .
C25 H25A 0.9300 .
C29 C30 1.392(4) .
C29 H29A 0.9300 .
C51 C53 1.541(5) .
C51 C52 1.543(5) .
C51 H51A 0.9800 .
C30 C31 1.389(4) .
C30 H30A 0.9300 .
C10 C9 1.381(5) .
C10 H10A 0.9300 .
C48 C49 1.542(5) .
C48 C50 1.545(5) .
C48 H48A 0.9800 .
C40 C41 1.389(4) .
C40 H40A 0.9300 .
C31 H31A 0.9300 .
C45 C47 1.537(4) .
C45 C46 1.541(5) .
C45 H45A 0.9800 .
C44 C43 1.393(4) .
C44 H44A 0.9300 .
C7 C8 1.394(5) .
C7 H7A 0.9300 .
C18 C19 1.386(4) .
C18 H18A 0.9300 .
C43 C42 1.394(5) .
C43 H43A 0.9300 .
C22 C21 1.391(4) .
C22 H22A 0.9300 .
C9 C8 1.382(5) .
C9 H9A 0.9300 .
C42 C41 1.376(5) .
C42 H42A 0.9300 .
C8 H8A 0.9300 .
C41 H41A 0.9300 .
C46 H46A 0.9600 .
C46 H46B 0.9600 .
C46 H46C 0.9600 .
C21 C20 1.382(5) .
C21 H21A 0.9300 .
C19 C20 1.379(5) .
C19 H19A 0.9300 .
C52 H52A 0.9600 .
C52 H52B 0.9600 .
C52 H52C 0.9600 .
C49 H49A 0.9600 .
C49 H49B 0.9600 .
C49 H49C 0.9600 .
C47 H47A 0.9600 .
C47 H47B 0.9600 .
C47 H47C 0.9600 .
C20 H20A 0.9300 .
C53 H53A 0.9600 .
C53 H53B 0.9600 .
C53 H53C 0.9600 .
C50 H50A 0.9600 .
C50 H50B 0.9600 .
C50 H50C 0.9600 .
C55 C56 1.348(8) .
C55 C54 1.350(8) .
C55 H55A 0.9300 .
C54 C56 1.351(9) 2_655
C54 H54A 0.9300 .
C56 C54 1.351(9) 2_655
C56 H56A 0.9300 .
